data_7708247
loop_
_publ_author_name
'Johnson, Andrew Lee'
'Paish, James David'
'Snook, Michael'

_publ_section_title
;
 Evaluation of Sn(II) Aminoalkoxide Precursors for Atomic Layer Deposition
 of SnO Thin Films. Invitation: Dalton Transactions web collection themed
 around the topic of tin chemistry
;
_journal_name_full 'Dalton Transactions'
_journal_paper_doi 10.1039/D1DT02480A
_journal_year 2021
_chemical_absolute_configuration ad
_chemical_formula_moiety 'C22 H60 N2 O4 Si4 Sn2'
_chemical_formula_sum 'C22 H60 N4 O2 Si4 Sn2'
_chemical_formula_weight 762.48
_chemical_properties_physical Air-sensitive,Moisture-sensitive,Oxygen-sensitive
_space_group_crystal_system orthorhombic
_space_group_IT_number 29
_space_group_name_Hall 'P 2c -2ac'
_space_group_name_H-M_alt 'P c a 21'
_atom_sites_solution_hydrogens geom
_audit_creation_method SHELXL-2017/1
_audit_update_record
;
2021-01-12 deposited with the CCDC.	2021-09-08 downloaded from the CCDC.
;
_cell_angle_alpha 90
_cell_angle_beta 90
_cell_angle_gamma 90
_cell_formula_units_Z 4
_cell_length_a 20.53720(10)
_cell_length_b 12.18560(10)
_cell_length_c 14.37850(10)
_cell_measurement_reflns_used 24069
_cell_measurement_temperature 150(2)
_cell_measurement_theta_max 72.9540
_cell_measurement_theta_min 3.6300
_cell_volume 3598.34(4)
_computing_cell_refinement 'CrysAlisPro 1.171.38.43 (Rigaku OD, 2015)'
_computing_data_collection 'CrysAlisPro 1.171.38.43 (Rigaku OD, 2015)'
_computing_data_reduction 'CrysAlisPro 1.171.38.43 (Rigaku OD, 2015)'
_computing_molecular_graphics 'ORTEP3 for Windows - Farrugia, L. J. J. Appl. Crystallogr. 1997, 30, 565'
_computing_publication_material
;
 'WinGX publication routines, Farrugia, 
 L. J., J. Appl. Crystallogr., 1999, 32, 837-838
;
_computing_structure_refinement
;
 SHELXL-2018/3 (Sheldrick, 2018)
 Sheldrick GM (2008) Acta Crystallogr A64:112--122 and 
 C. B. H\"ubschle, G. M. Sheldrick and B. Dittrich
 ShelXle: a Qt graphical user interface for SHELXL
 J. Appl. Cryst., 44, (2011) 1281-1284.
;
_computing_structure_solution
; 
 SHELXT
 Sheldrick, G. M. (2008). Acta Cryst. A64, 112-122.
;
_diffrn_ambient_environment N~2~
_diffrn_ambient_temperature 150.00(10)
_diffrn_detector 'CCD plate'
_diffrn_detector_area_resol_mean 8.1150
_diffrn_detector_type EosS2
_diffrn_measured_fraction_theta_full 1.000
_diffrn_measured_fraction_theta_max 0.998
_diffrn_measurement_device 'four-circle diffractometer'
_diffrn_measurement_device_type 'SuperNova, Dual, Cu at home/near, EosS2'
_diffrn_measurement_method '\w scans'
_diffrn_radiation_monochromator mirror
_diffrn_radiation_probe x-ray
_diffrn_radiation_type 'Cu K\a'
_diffrn_radiation_wavelength 1.54184
_diffrn_reflns_av_R_equivalents 0.0390
_diffrn_reflns_av_unetI/netI 0.0292
_diffrn_reflns_Laue_measured_fraction_full 1.000
_diffrn_reflns_Laue_measured_fraction_max 0.998
_diffrn_reflns_limit_h_max 25
_diffrn_reflns_limit_h_min -23
_diffrn_reflns_limit_k_max 15
_diffrn_reflns_limit_k_min -15
_diffrn_reflns_limit_l_max 16
_diffrn_reflns_limit_l_min -17
_diffrn_reflns_number 35425
_diffrn_reflns_point_group_measured_fraction_full 0.943
_diffrn_reflns_point_group_measured_fraction_max 0.934
_diffrn_reflns_theta_full 67.684
_diffrn_reflns_theta_max 73.116
_diffrn_reflns_theta_min 3.627
_diffrn_source 'micro-focus sealed X-ray tube'
_diffrn_source_type 'SuperNova (Cu) X-ray Source'
_exptl_absorpt_coefficient_mu 12.523
_exptl_absorpt_correction_T_max 0.299
_exptl_absorpt_correction_T_min 0.045
_exptl_absorpt_correction_type gaussian
_exptl_absorpt_process_details
;
CrysAlisPro 1.171.39.46 (Rigaku Oxford Diffraction, 2018)
Numerical absorption correction based on gaussian integration over
			a multifaceted crystal model
Empirical absorption correction using spherical harmonics,
 implemented in SCALE3 ABSPACK scaling algorithm.
;
_exptl_crystal_colour colourless
_exptl_crystal_density_diffrn 1.415
_exptl_crystal_description block
_exptl_crystal_F_000 1576
_exptl_crystal_recrystallization_method 'Re-crystallisation from solvent: Hexane'
_exptl_crystal_size_max 0.267
_exptl_crystal_size_mid 0.218
_exptl_crystal_size_min 0.188
_refine_diff_density_max 1.231
_refine_diff_density_min -1.143
_refine_diff_density_rms 0.110
_refine_ls_abs_structure_details
;
 Refined as an inversion twin.
additionally one SiMe3 group and one NMe2CHOCMe group 
are disordered in the ratio 55:45
;
_refine_ls_abs_structure_Flack 0.034(12)
_refine_ls_extinction_method none
_refine_ls_goodness_of_fit_ref 1.065
_refine_ls_hydrogen_treatment constr
_refine_ls_matrix_type full
_refine_ls_number_parameters 415
_refine_ls_number_reflns 6731
_refine_ls_number_restraints 26
_refine_ls_restrained_S_all 1.063
_refine_ls_R_factor_all 0.0430
_refine_ls_R_factor_gt 0.0426
_refine_ls_shift/su_max 0.000
_refine_ls_shift/su_mean 0.000
_refine_ls_structure_factor_coef Fsqd
_refine_ls_weighting_details 'w=1/[\s^2^(Fo^2^)+(0.0645P)^2^+5.0287P] where P=(Fo^2^+2Fc^2^)/3'
_refine_ls_weighting_scheme calc
_refine_ls_wR_factor_gt 0.1115
_refine_ls_wR_factor_ref 0.1119
_reflns_Friedel_coverage 0.794
_reflns_Friedel_fraction_full 0.881
_reflns_Friedel_fraction_max 0.865
_reflns_number_gt 6641
_reflns_number_total 6731
_reflns_threshold_expression 'I > 2\s(I)'
_cod_data_source_file d1dt02480a2.cif
_cod_data_source_block 2b
_cod_database_code 7708247
_shelx_shelxl_version_number 2017/1
_shelx_space_group_comment
;
The symmetry employed for this shelxl refinement is uniquely defined
by the following loop, which should always be used as a source of
symmetry information in preference to the above space-group names.
They are only intended as comments.
;
_shelx_estimated_absorpt_t_min 0.135
_shelx_estimated_absorpt_t_max 0.202
_oxdiff_exptl_absorpt_empirical_full_min 0.846
_oxdiff_exptl_absorpt_empirical_full_max 1.219
_oxdiff_exptl_absorpt_empirical_details
;
Empirical correction (ABSPACK) includes:
- Absorption correction using spherical harmonics
- Frame scaling
;

loop_
_space_group_symop_operation_xyz
'x, y, z'
'-x, -y, z+1/2'
'-x+1/2, y, z+1/2'
'x+1/2, -y, z'

loop_
_atom_site_label
_atom_site_type_symbol
_atom_site_fract_x
_atom_site_fract_y
_atom_site_fract_z
_atom_site_U_iso_or_equiv
_atom_site_adp_type
_atom_site_occupancy
_atom_site_site_symmetry_order
_atom_site_calc_flag
_atom_site_refinement_flags_posn
_atom_site_refinement_flags_adp
_atom_site_refinement_flags_occupancy
_atom_site_disorder_assembly
_atom_site_disorder_group
Sn1 Sn 0.47310(2) 0.60234(5) 0.51860(3) 0.04616(16) Uani 1 1 d . . . . .
Sn2 Sn 0.51973(2) 0.88322(5) 0.45562(3) 0.04693(16) Uani 1 1 d . . . . .
Si1 Si 0.33617(10) 0.48201(18) 0.47799(16) 0.0441(5) Uani 1 1 d . . . . .
Si2 Si 0.36633(10) 0.64855(17) 0.33375(15) 0.0403(4) Uani 1 1 d . . . . .
Si3 Si 0.65585(10) 1.01233(16) 0.48999(16) 0.0434(5) Uani 1 1 d . . . . .
Si4 Si 0.63081(10) 0.84723(17) 0.63771(15) 0.0398(4) Uani 1 1 d . . . . .
N1 N 0.5409(3) 0.4660(7) 0.4193(6) 0.0576(19) Uani 1 1 d . . . . .
O2 O 0.4577(3) 0.7905(5) 0.5434(4) 0.0512(14) Uani 1 1 d . . . . .
O1 O 0.5378(3) 0.6971(5) 0.4343(4) 0.0485(13) Uani 1 1 d . . . . .
N2 N 0.3897(3) 0.5754(5) 0.4313(4) 0.0381(13) Uani 1 1 d . . . . .
N4 N 0.6052(3) 0.9148(5) 0.5385(4) 0.0394(14) Uani 1 1 d . . . . .
C21 C 0.3994(6) 0.8499(13) 0.5749(13) 0.042(3) Uani 0.547(12) 1 d D . P A 1
H21 H 0.369066 0.865280 0.522140 0.051 Uiso 0.547(12) 1 calc R U P A 1
C25 C 0.3681(11) 0.767(3) 0.648(2) 0.067(12) Uani 0.547(12) 1 d . . P A 1
H25A H 0.356052 0.698727 0.615630 0.100 Uiso 0.547(12) 1 calc R U P A 1
H25B H 0.329112 0.800027 0.675101 0.100 Uiso 0.547(12) 1 calc R U P A 1
H25C H 0.399704 0.750585 0.696677 0.100 Uiso 0.547(12) 1 calc R U P A 1
C22 C 0.4212(9) 0.9560(15) 0.6229(13) 0.050(5) Uani 0.547(12) 1 d D . P A 1
H22A H 0.452150 0.938611 0.673605 0.060 Uiso 0.547(12) 1 calc R U P A 1
H22B H 0.383013 0.993438 0.650514 0.060 Uiso 0.547(12) 1 calc R U P A 1
N3 N 0.4548(15) 1.034(2) 0.5501(19) 0.046(6) Uani 0.547(12) 1 d . U P A 1
C24 C 0.414(3) 1.091(5) 0.507(5) 0.12(2) Uani 0.547(12) 1 d . U P A 1
H24A H 0.396784 1.147430 0.548743 0.173 Uiso 0.547(12) 1 calc R U P A 1
H24B H 0.378646 1.044150 0.485061 0.173 Uiso 0.547(12) 1 calc R U P A 1
H24C H 0.435470 1.126114 0.453832 0.173 Uiso 0.547(12) 1 calc R U P A 1
C23 C 0.4923(10) 1.1101(17) 0.6071(18) 0.058(5) Uani 0.547(12) 1 d . . P A 1
H23A H 0.521362 1.153096 0.567207 0.087 Uiso 0.547(12) 1 calc R U P A 1
H23B H 0.518143 1.068857 0.652470 0.087 Uiso 0.547(12) 1 calc R U P A 1
H23C H 0.462477 1.159552 0.639897 0.087 Uiso 0.547(12) 1 calc R U P A 1
C21A C 0.4224(12) 0.8278(14) 0.6242(14) 0.051(5) Uani 0.453(12) 1 d D . P A 2
H21A H 0.454255 0.838337 0.676031 0.062 Uiso 0.453(12) 1 calc R U P A 2
C25A C 0.370(2) 0.766(3) 0.658(4) 0.09(2) Uani 0.453(12) 1 d . . P A 2
H25D H 0.340372 0.746939 0.606840 0.134 Uiso 0.453(12) 1 calc R U P A 2
H25E H 0.345869 0.808427 0.704874 0.134 Uiso 0.453(12) 1 calc R U P A 2
H25F H 0.386092 0.697975 0.686849 0.134 Uiso 0.453(12) 1 calc R U P A 2
C22A C 0.3987(11) 0.9402(17) 0.593(2) 0.050(5) Uani 0.453(12) 1 d D . P A 2
H22C H 0.368982 0.931068 0.539655 0.060 Uiso 0.453(12) 1 calc R U P A 2
H22D H 0.373617 0.974043 0.644542 0.060 Uiso 0.453(12) 1 calc R U P A 2
N3A N 0.4488(16) 1.010(2) 0.5681(19) 0.035(6) Uani 0.453(12) 1 d . U P A 2
C24A C 0.4142(17) 1.084(3) 0.486(3) 0.056(8) Uani 0.453(12) 1 d . U P A 2
H24D H 0.391052 1.035918 0.443049 0.085 Uiso 0.453(12) 1 calc R U P A 2
H24E H 0.447671 1.125466 0.452440 0.085 Uiso 0.453(12) 1 calc R U P A 2
H24F H 0.383309 1.135680 0.514583 0.085 Uiso 0.453(12) 1 calc R U P A 2
C23A C 0.4814(14) 1.059(3) 0.642(3) 0.082(10) Uani 0.453(12) 1 d . . P A 2
H23D H 0.463721 1.132512 0.652423 0.123 Uiso 0.453(12) 1 calc R U P A 2
H23E H 0.527888 1.064445 0.626730 0.123 Uiso 0.453(12) 1 calc R U P A 2
H23F H 0.475796 1.014317 0.697771 0.123 Uiso 0.453(12) 1 calc R U P A 2
C1 C 0.5921(6) 0.6427(11) 0.3940(13) 0.095(5) Uani 1 1 d . . . . .
H1 H 0.622292 0.632745 0.447865 0.114 Uiso 1 1 calc R U . . .
C5 C 0.6295(5) 0.7180(9) 0.3306(9) 0.067(3) Uani 1 1 d . . . . .
H5A H 0.601382 0.741211 0.279112 0.100 Uiso 1 1 calc R U . . .
H5B H 0.667497 0.679232 0.305776 0.100 Uiso 1 1 calc R U . . .
H5C H 0.643879 0.782614 0.365554 0.100 Uiso 1 1 calc R U . . .
C2 C 0.5811(7) 0.5326(9) 0.3627(10) 0.083(4) Uani 1 1 d . . . . .
H2A H 0.561477 0.535972 0.299861 0.100 Uiso 1 1 calc R U . . .
H2B H 0.623909 0.495918 0.356432 0.100 Uiso 1 1 calc R U . . .
C4 C 0.5794(6) 0.4045(8) 0.4883(10) 0.072(3) Uani 1 1 d . . . . .
H4A H 0.611735 0.359110 0.456098 0.108 Uiso 1 1 calc R U . . .
H4B H 0.550468 0.357428 0.524859 0.108 Uiso 1 1 calc R U . . .
H4C H 0.601728 0.456177 0.529694 0.108 Uiso 1 1 calc R U . . .
C3 C 0.5029(7) 0.3870(13) 0.3660(14) 0.100(5) Uani 1 1 d . . . . .
H3A H 0.481367 0.424460 0.314123 0.150 Uiso 1 1 calc R U . . .
H3B H 0.469885 0.353576 0.406372 0.150 Uiso 1 1 calc R U . . .
H3C H 0.531722 0.329682 0.341745 0.150 Uiso 1 1 calc R U . . .
C10 C 0.3294(8) 0.7821(10) 0.3652(10) 0.092(4) Uani 1 1 d . . . . .
H10A H 0.296428 0.770870 0.413484 0.138 Uiso 1 1 calc R U . . .
H10B H 0.309036 0.814654 0.310108 0.138 Uiso 1 1 calc R U . . .
H10C H 0.363331 0.831495 0.388657 0.138 Uiso 1 1 calc R U . . .
C11 C 0.4365(6) 0.6794(12) 0.2531(9) 0.085(4) Uani 1 1 d . . . . .
H11A H 0.471263 0.716115 0.287880 0.127 Uiso 1 1 calc R U . . .
H11B H 0.421531 0.727383 0.202728 0.127 Uiso 1 1 calc R U . . .
H11C H 0.453121 0.610720 0.226740 0.127 Uiso 1 1 calc R U . . .
C9 C 0.3074(6) 0.5781(10) 0.2555(9) 0.077(3) Uani 1 1 d . . . . .
H9A H 0.331014 0.528126 0.214036 0.115 Uiso 1 1 calc R U . . .
H9B H 0.284136 0.632913 0.218278 0.115 Uiso 1 1 calc R U . . .
H9C H 0.276199 0.536327 0.292837 0.115 Uiso 1 1 calc R U . . .
C7 C 0.3187(5) 0.3591(9) 0.4031(9) 0.068(3) Uani 1 1 d . . . . .
H7A H 0.301658 0.383374 0.342874 0.101 Uiso 1 1 calc R U . . .
H7B H 0.286444 0.312300 0.433908 0.101 Uiso 1 1 calc R U . . .
H7C H 0.358974 0.317384 0.393450 0.101 Uiso 1 1 calc R U . . .
C8 C 0.2554(4) 0.5440(9) 0.5022(8) 0.069(3) Uani 1 1 d . . . . .
H8A H 0.260202 0.602217 0.548728 0.104 Uiso 1 1 calc R U . . .
H8B H 0.225839 0.487451 0.525953 0.104 Uiso 1 1 calc R U . . .
H8C H 0.237572 0.575052 0.444742 0.104 Uiso 1 1 calc R U . . .
C6 C 0.3647(7) 0.4236(11) 0.5917(9) 0.083(3) Uani 1 1 d . . . . .
H6A H 0.409214 0.395892 0.584778 0.125 Uiso 1 1 calc R U . . .
H6B H 0.335860 0.363413 0.610328 0.125 Uiso 1 1 calc R U . . .
H6C H 0.363871 0.481070 0.639389 0.125 Uiso 1 1 calc R U . . .
C12 C 0.6181(9) 1.0847(12) 0.3908(12) 0.115(7) Uani 1 1 d . . . . .
H12A H 0.612723 1.033574 0.338738 0.172 Uiso 1 1 calc R U . . .
H12B H 0.646110 1.145731 0.371585 0.172 Uiso 1 1 calc R U . . .
H12C H 0.575417 1.113186 0.409422 0.172 Uiso 1 1 calc R U . . .
C14 C 0.7325(7) 0.9562(10) 0.4410(16) 0.129(8) Uani 1 1 d . . . . .
H14A H 0.755024 0.912866 0.488663 0.194 Uiso 1 1 calc R U . . .
H14B H 0.760638 1.016723 0.421014 0.194 Uiso 1 1 calc R U . . .
H14C H 0.722469 0.909235 0.387588 0.194 Uiso 1 1 calc R U . . .
C13 C 0.6791(6) 1.1265(9) 0.5713(10) 0.078(3) Uani 1 1 d . . . . .
H13A H 0.639920 1.166887 0.589860 0.117 Uiso 1 1 calc R U . . .
H13B H 0.709311 1.176383 0.539863 0.117 Uiso 1 1 calc R U . . .
H13C H 0.700095 1.095619 0.626635 0.117 Uiso 1 1 calc R U . . .
C17 C 0.5971(10) 0.7072(13) 0.6591(12) 0.063(5) Uani 0.547(12) 1 d . . P A 1
H17A H 0.550034 0.712300 0.669421 0.094 Uiso 0.547(12) 1 calc R U P A 1
H17B H 0.617942 0.675368 0.714141 0.094 Uiso 0.547(12) 1 calc R U P A 1
H17C H 0.605642 0.660554 0.604956 0.094 Uiso 0.547(12) 1 calc R U P A 1
C15 C 0.6166(10) 0.9217(16) 0.7465(12) 0.066(5) Uani 0.547(12) 1 d . . P A 1
H15A H 0.638797 0.992826 0.744027 0.099 Uiso 0.547(12) 1 calc R U P A 1
H15B H 0.633624 0.878786 0.798729 0.099 Uiso 0.547(12) 1 calc R U P A 1
H15C H 0.569741 0.933338 0.754861 0.099 Uiso 0.547(12) 1 calc R U P A 1
C16 C 0.7232(8) 0.8202(17) 0.6337(14) 0.068(5) Uani 0.547(12) 1 d . . P A 1
H16A H 0.732659 0.765395 0.585629 0.102 Uiso 0.547(12) 1 calc R U P A 1
H16B H 0.737807 0.792736 0.694242 0.102 Uiso 0.547(12) 1 calc R U P A 1
H16C H 0.746084 0.888591 0.619084 0.102 Uiso 0.547(12) 1 calc R U P A 1
C16A C 0.6658(12) 0.7157(16) 0.6133(19) 0.065(6) Uani 0.453(12) 1 d . . P A 2
H16D H 0.631021 0.661008 0.607569 0.098 Uiso 0.453(12) 1 calc R U P A 2
H16E H 0.695109 0.694798 0.664034 0.098 Uiso 0.453(12) 1 calc R U P A 2
H16F H 0.690299 0.719371 0.554916 0.098 Uiso 0.453(12) 1 calc R U P A 2
C17A C 0.5584(10) 0.819(2) 0.7184(15) 0.065(6) Uani 0.453(12) 1 d . . P A 2
H17D H 0.539834 0.888769 0.739462 0.098 Uiso 0.453(12) 1 calc R U P A 2
H17E H 0.573240 0.776662 0.772394 0.098 Uiso 0.453(12) 1 calc R U P A 2
H17F H 0.525242 0.777101 0.684715 0.098 Uiso 0.453(12) 1 calc R U P A 2
C15A C 0.6868(11) 0.9265(17) 0.7139(14) 0.058(6) Uani 0.453(12) 1 d . . P A 2
H15D H 0.729293 0.933543 0.683581 0.087 Uiso 0.453(12) 1 calc R U P A 2
H15E H 0.691956 0.888179 0.773390 0.087 Uiso 0.453(12) 1 calc R U P A 2
H15F H 0.668574 0.999723 0.725058 0.087 Uiso 0.453(12) 1 calc R U P A 2

loop_
_atom_site_aniso_label
_atom_site_aniso_U_11
_atom_site_aniso_U_22
_atom_site_aniso_U_33
_atom_site_aniso_U_23
_atom_site_aniso_U_13
_atom_site_aniso_U_12
Sn1 0.0355(2) 0.0678(3) 0.0352(3) -0.0056(2) -0.0047(2) 0.00489(18)
Sn2 0.0374(2) 0.0662(3) 0.0372(3) -0.0074(3) -0.0049(2) 0.00390(18)
Si1 0.0445(10) 0.0479(10) 0.0398(11) -0.0001(8) 0.0054(8) -0.0069(8)
Si2 0.0454(10) 0.0398(10) 0.0357(11) -0.0003(8) -0.0066(8) -0.0008(8)
Si3 0.0468(10) 0.0391(9) 0.0442(11) 0.0014(8) 0.0049(8) -0.0032(7)
Si4 0.0440(10) 0.0409(10) 0.0345(10) 0.0008(8) -0.0044(8) -0.0037(8)
N1 0.042(3) 0.062(4) 0.069(5) -0.014(4) -0.006(3) 0.007(3)
O2 0.040(3) 0.068(4) 0.046(3) -0.018(3) 0.010(2) -0.003(2)
O1 0.037(2) 0.058(3) 0.051(3) -0.019(3) 0.004(2) 0.001(2)
N2 0.033(3) 0.047(3) 0.034(3) 0.000(3) -0.004(2) -0.004(2)
N4 0.034(3) 0.047(3) 0.037(4) 0.000(3) -0.004(2) -0.003(2)
C21 0.029(6) 0.055(9) 0.043(9) -0.021(8) -0.003(6) 0.007(5)
C25 0.030(9) 0.12(3) 0.053(13) -0.048(15) 0.024(8) -0.003(11)
C22 0.039(9) 0.075(12) 0.036(9) -0.034(8) 0.002(6) -0.011(8)
N3 0.044(8) 0.047(11) 0.047(11) 0.006(8) 0.004(7) 0.001(8)
C24 0.12(3) 0.11(3) 0.12(3) -0.014(19) 0.02(2) 0.011(19)
C23 0.054(10) 0.046(10) 0.075(14) -0.029(9) -0.003(9) 0.001(8)
C21A 0.080(14) 0.044(10) 0.031(9) -0.006(7) 0.018(10) 0.013(9)
C25A 0.12(4) 0.047(18) 0.10(4) 0.009(19) 0.02(3) -0.016(18)
C22A 0.044(12) 0.047(11) 0.060(15) -0.008(10) 0.002(10) 0.012(9)
N3A 0.049(10) 0.023(8) 0.034(10) 0.002(7) 0.002(8) 0.005(7)
C24A 0.047(12) 0.050(12) 0.072(16) -0.015(11) -0.015(10) 0.025(9)
C23A 0.066(15) 0.063(17) 0.12(3) -0.037(18) 0.002(15) -0.019(13)
C1 0.064(6) 0.088(8) 0.132(13) -0.048(9) 0.052(8) -0.022(6)
C5 0.054(5) 0.083(7) 0.063(6) -0.014(5) 0.015(4) 0.005(5)
C2 0.101(8) 0.065(6) 0.082(8) 0.008(6) 0.045(7) 0.040(6)
C4 0.066(6) 0.059(5) 0.091(10) 0.015(5) 0.005(5) 0.012(4)
C3 0.068(7) 0.111(10) 0.121(14) -0.059(10) -0.018(8) 0.027(6)
C10 0.149(13) 0.065(7) 0.063(7) 0.005(6) -0.001(8) 0.038(7)
C11 0.079(7) 0.124(11) 0.052(6) 0.025(7) -0.001(5) -0.026(7)
C9 0.090(8) 0.080(7) 0.060(7) -0.001(6) -0.027(6) -0.013(6)
C7 0.075(6) 0.065(6) 0.063(6) -0.010(5) 0.005(5) -0.022(5)
C8 0.048(4) 0.089(6) 0.070(7) -0.007(5) 0.009(4) -0.016(4)
C6 0.100(9) 0.088(8) 0.061(7) 0.029(7) -0.008(6) -0.014(7)
C12 0.165(15) 0.090(9) 0.090(10) 0.054(8) -0.060(10) -0.073(10)
C14 0.085(8) 0.068(6) 0.23(2) -0.039(10) 0.102(12) -0.023(6)
C13 0.089(8) 0.074(6) 0.069(7) -0.020(6) 0.016(6) -0.041(6)
C17 0.088(12) 0.051(8) 0.049(9) 0.009(7) -0.028(8) -0.029(8)
C15 0.087(13) 0.075(11) 0.036(8) -0.012(8) -0.004(8) 0.005(9)
C16 0.052(9) 0.094(14) 0.060(10) 0.022(10) -0.001(7) 0.000(8)
C16A 0.094(16) 0.041(10) 0.060(13) 0.002(9) -0.008(11) 0.026(10)
C17A 0.049(10) 0.110(18) 0.037(10) 0.027(11) -0.005(8) -0.018(10)
C15A 0.081(13) 0.052(10) 0.041(10) 0.010(9) -0.029(9) -0.022(9)

loop_
_atom_type_symbol
_atom_type_description
_atom_type_scat_dispersion_real
_atom_type_scat_dispersion_imag
_atom_type_scat_source
C C 0.0181 0.0091 'International Tables Vol C Tables 4.2.6.8 and 6.1.1.4'
H H 0.0000 0.0000 'International Tables Vol C Tables 4.2.6.8 and 6.1.1.4'
N N 0.0311 0.0180 'International Tables Vol C Tables 4.2.6.8 and 6.1.1.4'
O O 0.0492 0.0322 'International Tables Vol C Tables 4.2.6.8 and 6.1.1.4'
Si Si 0.2541 0.3302 'International Tables Vol C Tables 4.2.6.8 and 6.1.1.4'
Sn Sn 0.0259 5.4591 'International Tables Vol C Tables 4.2.6.8 and 6.1.1.4'

loop_
_exptl_crystal_face_index_h
_exptl_crystal_face_index_k
_exptl_crystal_face_index_l
_exptl_crystal_face_perp_dist
-1 6 -6 0.0799
-4 -4 8 0.0579
11 -3 -4 0.1199
-7 6 -3 0.1018
-7 -6 -4 0.0971
11 4 2 0.1370
-13 0 1 0.1023
-7 5 5 0.1217
4 6 5 0.1323
-2 -7 -5 0.1156
-7 1 -8 0.0976
11 -3 4 0.1037
1 0 9 0.0999
-11 3 -4 0.0847
3 -2 -9 0.1358
4 7 -2 0.1102
11 3 -5 0.1304
-1 8 0 0.0910
-3 -8 0 0.1070
6 -7 -3 0.1292

loop_
_geom_angle_atom_site_label_1
_geom_angle_atom_site_label_2
_geom_angle_atom_site_label_3
_geom_angle
_geom_angle_site_symmetry_1
_geom_angle_site_symmetry_3
_geom_angle_publ_flag
O1 Sn1 N2 104.3(2) . . ?
O1 Sn1 O2 68.98(19) . . ?
N2 Sn1 O2 97.5(2) . . ?
O1 Sn1 N1 72.6(2) . . ?
N2 Sn1 N1 90.5(2) . . ?
O2 Sn1 N1 141.5(2) . . ?
O2 Sn2 N4 104.8(2) . . ?
O2 Sn2 O1 69.7(2) . . ?
N4 Sn2 O1 96.8(2) . . ?
N2 Si1 C8 112.0(4) . . ?
N2 Si1 C6 113.1(5) . . ?
C8 Si1 C6 105.6(6) . . ?
N2 Si1 C7 115.2(4) . . ?
C8 Si1 C7 105.2(5) . . ?
C6 Si1 C7 104.9(6) . . ?
N2 Si2 C10 111.6(5) . . ?
N2 Si2 C9 115.7(5) . . ?
C10 Si2 C9 106.7(7) . . ?
N2 Si2 C11 112.9(5) . . ?
C10 Si2 C11 106.7(7) . . ?
C9 Si2 C11 102.5(6) . . ?
N4 Si3 C12 112.8(5) . . ?
N4 Si3 C14 114.2(5) . . ?
C12 Si3 C14 103.9(10) . . ?
N4 Si3 C13 114.2(4) . . ?
C12 Si3 C13 103.5(7) . . ?
C14 Si3 C13 107.1(7) . . ?
N4 Si4 C16A 112.7(9) . . ?
N4 Si4 C15 114.8(7) . . ?
N4 Si4 C15A 115.3(6) . . ?
C16A Si4 C15A 109.5(11) . . ?
N4 Si4 C17 117.3(5) . . ?
C15 Si4 C17 104.7(9) . . ?
N4 Si4 C17A 110.4(7) . . ?
C16A Si4 C17A 105.6(12) . . ?
C15A Si4 C17A 102.5(10) . . ?
N4 Si4 C16 110.9(6) . . ?
C15 Si4 C16 105.5(9) . . ?
C17 Si4 C16 102.3(9) . . ?
C2 N1 C3 112.9(12) . . ?
C2 N1 C4 111.4(9) . . ?
C3 N1 C4 107.8(10) . . ?
C2 N1 Sn1 105.2(6) . . ?
C3 N1 Sn1 115.1(6) . . ?
C4 N1 Sn1 104.1(7) . . ?
C21A O2 Sn2 127.8(9) . . ?
C21 O2 Sn2 114.2(8) . . ?
C21A O2 Sn1 120.0(8) . . ?
C21 O2 Sn1 129.7(7) . . ?
Sn2 O2 Sn1 110.5(2) . . ?
C1 O1 Sn1 117.9(7) . . ?
C1 O1 Sn2 129.4(6) . . ?
Sn1 O1 Sn2 110.8(2) . . ?
Si1 N2 Si2 118.7(3) . . ?
Si1 N2 Sn1 112.5(3) . . ?
Si2 N2 Sn1 128.1(3) . . ?
Si3 N4 Si4 118.6(3) . . ?
Si3 N4 Sn2 112.9(3) . . ?
Si4 N4 Sn2 128.2(3) . . ?
O2 C21 C22 108.5(11) . . ?
O2 C21 C25 102.6(14) . . ?
C22 C21 C25 111.1(16) . . ?
O2 C21 H21 111.4 . . ?
C22 C21 H21 111.4 . . ?
C25 C21 H21 111.4 . . ?
C21 C25 H25A 109.5 . . ?
C21 C25 H25B 109.5 . . ?
H25A C25 H25B 109.5 . . ?
C21 C25 H25C 109.4 . . ?
H25A C25 H25C 109.5 . . ?
H25B C25 H25C 109.5 . . ?
C21 C22 N3 109.7(16) . . ?
C21 C22 H22A 109.7 . . ?
N3 C22 H22A 109.7 . . ?
C21 C22 H22B 109.7 . . ?
N3 C22 H22B 109.7 . . ?
H22A C22 H22B 108.2 . . ?
C24 N3 C23 106(3) . . ?
C24 N3 C22 112(4) . . ?
C23 N3 C22 104(2) . . ?
N3 C24 H24A 109.5 . . ?
N3 C24 H24B 109.5 . . ?
H24A C24 H24B 109.5 . . ?
N3 C24 H24C 109.5 . . ?
H24A C24 H24C 109.5 . . ?
H24B C24 H24C 109.5 . . ?
N3 C23 H23A 109.5 . . ?
N3 C23 H23B 109.5 . . ?
H23A C23 H23B 109.5 . . ?
N3 C23 H23C 109.5 . . ?
H23A C23 H23C 109.5 . . ?
H23B C23 H23C 109.5 . . ?
C25A C21A O2 120(3) . . ?
C25A C21A C22A 110(3) . . ?
O2 C21A C22A 102.1(15) . . ?
C25A C21A H21A 108.2 . . ?
O2 C21A H21A 108.2 . . ?
C22A C21A H21A 108.2 . . ?
C21A C25A H25D 109.5 . . ?
C21A C25A H25E 109.5 . . ?
H25D C25A H25E 109.5 . . ?
C21A C25A H25F 109.5 . . ?
H25D C25A H25F 109.5 . . ?
H25E C25A H25F 109.5 . . ?
N3A C22A C21A 113(2) . . ?
N3A C22A H22C 108.9 . . ?
C21A C22A H22C 108.9 . . ?
N3A C22A H22D 108.9 . . ?
C21A C22A H22D 108.9 . . ?
H22C C22A H22D 107.7 . . ?
C23A N3A C22A 115(3) . . ?
C23A N3A C24A 121(3) . . ?
C22A N3A C24A 102(3) . . ?
N3A C24A H24D 109.5 . . ?
N3A C24A H24E 109.5 . . ?
H24D C24A H24E 109.5 . . ?
N3A C24A H24F 109.5 . . ?
H24D C24A H24F 109.5 . . ?
H24E C24A H24F 109.5 . . ?
N3A C23A H23D 109.5 . . ?
N3A C23A H23E 109.5 . . ?
H23D C23A H23E 109.5 . . ?
N3A C23A H23F 109.5 . . ?
H23D C23A H23F 109.5 . . ?
H23E C23A H23F 109.5 . . ?
O1 C1 C2 116.2(9) . . ?
O1 C1 C5 111.3(11) . . ?
C2 C1 C5 117.5(11) . . ?
O1 C1 H1 103.1 . . ?
C2 C1 H1 103.1 . . ?
C5 C1 H1 103.1 . . ?
C1 C5 H5A 109.5 . . ?
C1 C5 H5B 109.5 . . ?
H5A C5 H5B 109.5 . . ?
C1 C5 H5C 109.5 . . ?
H5A C5 H5C 109.5 . . ?
H5B C5 H5C 109.5 . . ?
N1 C2 C1 116.6(10) . . ?
N1 C2 H2A 108.1 . . ?
C1 C2 H2A 108.1 . . ?
N1 C2 H2B 108.1 . . ?
C1 C2 H2B 108.1 . . ?
H2A C2 H2B 107.3 . . ?
N1 C4 H4A 109.5 . . ?
N1 C4 H4B 109.5 . . ?
H4A C4 H4B 109.5 . . ?
N1 C4 H4C 109.5 . . ?
H4A C4 H4C 109.5 . . ?
H4B C4 H4C 109.5 . . ?
N1 C3 H3A 109.5 . . ?
N1 C3 H3B 109.5 . . ?
H3A C3 H3B 109.5 . . ?
N1 C3 H3C 109.5 . . ?
H3A C3 H3C 109.5 . . ?
H3B C3 H3C 109.5 . . ?
Si2 C10 H10A 109.5 . . ?
Si2 C10 H10B 109.5 . . ?
H10A C10 H10B 109.5 . . ?
Si2 C10 H10C 109.5 . . ?
H10A C10 H10C 109.5 . . ?
H10B C10 H10C 109.5 . . ?
Si2 C11 H11A 109.5 . . ?
Si2 C11 H11B 109.5 . . ?
H11A C11 H11B 109.5 . . ?
Si2 C11 H11C 109.5 . . ?
H11A C11 H11C 109.5 . . ?
H11B C11 H11C 109.5 . . ?
Si2 C9 H9A 109.5 . . ?
Si2 C9 H9B 109.5 . . ?
H9A C9 H9B 109.5 . . ?
Si2 C9 H9C 109.5 . . ?
H9A C9 H9C 109.5 . . ?
H9B C9 H9C 109.5 . . ?
Si1 C7 H7A 109.5 . . ?
Si1 C7 H7B 109.5 . . ?
H7A C7 H7B 109.5 . . ?
Si1 C7 H7C 109.5 . . ?
H7A C7 H7C 109.5 . . ?
H7B C7 H7C 109.5 . . ?
Si1 C8 H8A 109.5 . . ?
Si1 C8 H8B 109.5 . . ?
H8A C8 H8B 109.5 . . ?
Si1 C8 H8C 109.5 . . ?
H8A C8 H8C 109.5 . . ?
H8B C8 H8C 109.5 . . ?
Si1 C6 H6A 109.5 . . ?
Si1 C6 H6B 109.5 . . ?
H6A C6 H6B 109.5 . . ?
Si1 C6 H6C 109.5 . . ?
H6A C6 H6C 109.5 . . ?
H6B C6 H6C 109.5 . . ?
Si3 C12 H12A 109.5 . . ?
Si3 C12 H12B 109.5 . . ?
H12A C12 H12B 109.5 . . ?
Si3 C12 H12C 109.5 . . ?
H12A C12 H12C 109.5 . . ?
H12B C12 H12C 109.5 . . ?
Si3 C14 H14A 109.5 . . ?
Si3 C14 H14B 109.5 . . ?
H14A C14 H14B 109.5 . . ?
Si3 C14 H14C 109.5 . . ?
H14A C14 H14C 109.5 . . ?
H14B C14 H14C 109.5 . . ?
Si3 C13 H13A 109.5 . . ?
Si3 C13 H13B 109.5 . . ?
H13A C13 H13B 109.5 . . ?
Si3 C13 H13C 109.5 . . ?
H13A C13 H13C 109.5 . . ?
H13B C13 H13C 109.5 . . ?
Si4 C17 H17A 109.5 . . ?
Si4 C17 H17B 109.5 . . ?
H17A C17 H17B 109.5 . . ?
Si4 C17 H17C 109.5 . . ?
H17A C17 H17C 109.5 . . ?
H17B C17 H17C 109.5 . . ?
Si4 C15 H15A 109.5 . . ?
Si4 C15 H15B 109.5 . . ?
H15A C15 H15B 109.5 . . ?
Si4 C15 H15C 109.5 . . ?
H15A C15 H15C 109.5 . . ?
H15B C15 H15C 109.5 . . ?
Si4 C16 H16A 109.5 . . ?
Si4 C16 H16B 109.5 . . ?
H16A C16 H16B 109.5 . . ?
Si4 C16 H16C 109.5 . . ?
H16A C16 H16C 109.5 . . ?
H16B C16 H16C 109.5 . . ?
Si4 C16A H16D 109.5 . . ?
Si4 C16A H16E 109.5 . . ?
H16D C16A H16E 109.5 . . ?
Si4 C16A H16F 109.5 . . ?
H16D C16A H16F 109.5 . . ?
H16E C16A H16F 109.5 . . ?
Si4 C17A H17D 109.5 . . ?
Si4 C17A H17E 109.5 . . ?
H17D C17A H17E 109.5 . . ?
Si4 C17A H17F 109.5 . . ?
H17D C17A H17F 109.5 . . ?
H17E C17A H17F 109.5 . . ?
Si4 C15A H15D 109.5 . . ?
Si4 C15A H15E 109.5 . . ?
H15D C15A H15E 109.5 . . ?
Si4 C15A H15F 109.5 . . ?
H15D C15A H15F 109.5 . . ?
H15E C15A H15F 109.5 . . ?

loop_
_geom_bond_atom_site_label_1
_geom_bond_atom_site_label_2
_geom_bond_distance
_geom_bond_site_symmetry_2
_geom_bond_publ_flag
Sn1 O1 2.136(6) . ?
Sn1 N2 2.149(6) . ?
Sn1 O2 2.341(6) . ?
Sn1 N1 2.595(8) . ?
Sn2 O2 2.120(6) . ?
Sn2 N4 2.157(6) . ?
Sn2 O1 2.319(6) . ?
Si1 N2 1.719(6) . ?
Si1 C8 1.855(10) . ?
Si1 C6 1.877(12) . ?
Si1 C7 1.880(10) . ?
Si2 N2 1.729(6) . ?
Si2 C10 1.851(11) . ?
Si2 C9 1.862(11) . ?
Si2 C11 1.888(12) . ?
Si3 N4 1.726(6) . ?
Si3 C12 1.848(13) . ?
Si3 C14 1.856(11) . ?
Si3 C13 1.878(11) . ?
Si4 N4 1.728(7) . ?
Si4 C16A 1.791(18) . ?
Si4 C15 1.832(17) . ?
Si4 C15A 1.859(18) . ?
Si4 C17 1.866(15) . ?
Si4 C17A 1.92(2) . ?
Si4 C16 1.926(17) . ?
N1 C2 1.415(14) . ?
N1 C3 1.459(15) . ?
N1 C4 1.473(14) . ?
O2 C21A 1.443(17) . ?
O2 C21 1.470(13) . ?
O1 C1 1.421(12) . ?
C21 C22 1.533(17) . ?
C21 C25 1.59(4) . ?
C21 H21 1.0000 . ?
C25 H25A 0.9800 . ?
C25 H25B 0.9800 . ?
C25 H25C 0.9800 . ?
C22 N3 1.57(3) . ?
C22 H22A 0.9900 . ?
C22 H22B 0.9900 . ?
N3 C24 1.25(6) . ?
N3 C23 1.46(4) . ?
C24 H24A 0.9800 . ?
C24 H24B 0.9800 . ?
C24 H24C 0.9800 . ?
C23 H23A 0.9800 . ?
C23 H23B 0.9800 . ?
C23 H23C 0.9800 . ?
C21A C25A 1.41(5) . ?
C21A C22A 1.52(2) . ?
C21A H21A 1.0000 . ?
C25A H25D 0.9800 . ?
C25A H25E 0.9800 . ?
C25A H25F 0.9800 . ?
C22A N3A 1.38(4) . ?
C22A H22C 0.9900 . ?
C22A H22D 0.9900 . ?
N3A C23A 1.38(5) . ?
N3A C24A 1.64(5) . ?
C24A H24D 0.9800 . ?
C24A H24E 0.9800 . ?
C24A H24F 0.9800 . ?
C23A H23D 0.9800 . ?
C23A H23E 0.9800 . ?
C23A H23F 0.9800 . ?
C1 C2 1.433(17) . ?
C1 C5 1.504(18) . ?
C1 H1 1.0000 . ?
C5 H5A 0.9800 . ?
C5 H5B 0.9800 . ?
C5 H5C 0.9800 . ?
C2 H2A 0.9900 . ?
C2 H2B 0.9900 . ?
C4 H4A 0.9800 . ?
C4 H4B 0.9800 . ?
C4 H4C 0.9800 . ?
C3 H3A 0.9800 . ?
C3 H3B 0.9800 . ?
C3 H3C 0.9800 . ?
C10 H10A 0.9800 . ?
C10 H10B 0.9800 . ?
C10 H10C 0.9800 . ?
C11 H11A 0.9800 . ?
C11 H11B 0.9800 . ?
C11 H11C 0.9800 . ?
C9 H9A 0.9800 . ?
C9 H9B 0.9800 . ?
C9 H9C 0.9800 . ?
C7 H7A 0.9800 . ?
C7 H7B 0.9800 . ?
C7 H7C 0.9800 . ?
C8 H8A 0.9800 . ?
C8 H8B 0.9800 . ?
C8 H8C 0.9800 . ?
C6 H6A 0.9800 . ?
C6 H6B 0.9800 . ?
C6 H6C 0.9800 . ?
C12 H12A 0.9800 . ?
C12 H12B 0.9800 . ?
C12 H12C 0.9800 . ?
C14 H14A 0.9800 . ?
C14 H14B 0.9800 . ?
C14 H14C 0.9800 . ?
C13 H13A 0.9800 . ?
C13 H13B 0.9800 . ?
C13 H13C 0.9800 . ?
C17 H17A 0.9800 . ?
C17 H17B 0.9800 . ?
C17 H17C 0.9800 . ?
C15 H15A 0.9800 . ?
C15 H15B 0.9800 . ?
C15 H15C 0.9800 . ?
C16 H16A 0.9800 . ?
C16 H16B 0.9800 . ?
C16 H16C 0.9800 . ?
C16A H16D 0.9800 . ?
C16A H16E 0.9800 . ?
C16A H16F 0.9800 . ?
C17A H17D 0.9800 . ?
C17A H17E 0.9800 . ?
C17A H17F 0.9800 . ?
C15A H15D 0.9800 . ?
C15A H15E 0.9800 . ?
C15A H15F 0.9800 . ?

loop_
_geom_torsion_atom_site_label_1
_geom_torsion_atom_site_label_2
_geom_torsion_atom_site_label_3
_geom_torsion_atom_site_label_4
_geom_torsion
_geom_torsion_site_symmetry_1
_geom_torsion_site_symmetry_2
_geom_torsion_site_symmetry_3
_geom_torsion_site_symmetry_4
_geom_torsion_publ_flag
C8 Si1 N2 Si2 -53.3(6) . . . . ?
C6 Si1 N2 Si2 -172.6(6) . . . . ?
C7 Si1 N2 Si2 66.9(6) . . . . ?
C8 Si1 N2 Sn1 117.6(5) . . . . ?
C6 Si1 N2 Sn1 -1.6(6) . . . . ?
C7 Si1 N2 Sn1 -122.2(5) . . . . ?
C10 Si2 N2 Si1 93.4(7) . . . . ?
C9 Si2 N2 Si1 -28.8(7) . . . . ?
C11 Si2 N2 Si1 -146.4(6) . . . . ?
C10 Si2 N2 Sn1 -76.0(7) . . . . ?
C9 Si2 N2 Sn1 161.8(6) . . . . ?
C11 Si2 N2 Sn1 44.2(7) . . . . ?
C12 Si3 N4 Si4 -175.0(8) . . . . ?
C14 Si3 N4 Si4 66.6(9) . . . . ?
C13 Si3 N4 Si4 -57.1(7) . . . . ?
C12 Si3 N4 Sn2 10.6(8) . . . . ?
C14 Si3 N4 Sn2 -107.7(9) . . . . ?
C13 Si3 N4 Sn2 128.5(6) . . . . ?
C16A Si4 N4 Si3 -97.8(10) . . . . ?
C15 Si4 N4 Si3 82.8(8) . . . . ?
C15A Si4 N4 Si3 28.8(10) . . . . ?
C17 Si4 N4 Si3 -153.7(8) . . . . ?
C17A Si4 N4 Si3 144.3(10) . . . . ?
C16 Si4 N4 Si3 -36.7(8) . . . . ?
C16A Si4 N4 Sn2 75.5(10) . . . . ?
C15 Si4 N4 Sn2 -103.9(8) . . . . ?
C15A Si4 N4 Sn2 -157.8(9) . . . . ?
C17 Si4 N4 Sn2 19.7(9) . . . . ?
C17A Si4 N4 Sn2 -42.3(10) . . . . ?
C16 Si4 N4 Sn2 136.7(8) . . . . ?
Sn2 O2 C21 C22 -55.7(16) . . . . ?
Sn1 O2 C21 C22 153.5(11) . . . . ?
Sn2 O2 C21 C25 -173.3(12) . . . . ?
Sn1 O2 C21 C25 35.8(17) . . . . ?
O2 C21 C22 N3 65(2) . . . . ?
C25 C21 C22 N3 177.4(19) . . . . ?
C21 C22 N3 C24 85(4) . . . . ?
C21 C22 N3 C23 -160.9(17) . . . . ?
Sn2 O2 C21A C25A 162(3) . . . . ?
Sn1 O2 C21A C25A -35(3) . . . . ?
Sn2 O2 C21A C22A 40(2) . . . . ?
Sn1 O2 C21A C22A -156.4(13) . . . . ?
C25A C21A C22A N3A 174(3) . . . . ?
O2 C21A C22A N3A -58(3) . . . . ?
C21A C22A N3A C23A -79(3) . . . . ?
C21A C22A N3A C24A 148(3) . . . . ?
Sn1 O1 C1 C2 37.2(18) . . . . ?
Sn2 O1 C1 C2 -160.2(10) . . . . ?
Sn1 O1 C1 C5 175.2(8) . . . . ?
Sn2 O1 C1 C5 -22.1(18) . . . . ?
C3 N1 C2 C1 147.4(13) . . . . ?
C4 N1 C2 C1 -91.2(14) . . . . ?
Sn1 N1 C2 C1 21.1(15) . . . . ?
O1 C1 C2 N1 -39(2) . . . . ?
C5 C1 C2 N1 -174.5(12) . . . . ?

loop_
_exptl_oxdiff_crystal_face_indexfrac_h
_exptl_oxdiff_crystal_face_indexfrac_k
_exptl_oxdiff_crystal_face_indexfrac_l
_exptl_oxdiff_crystal_face_x
_exptl_oxdiff_crystal_face_y
_exptl_oxdiff_crystal_face_z
-0.9997 5.9999 -6.0001 -0.9538 0.2772 -0.0859
-3.9999 -3.9998 8.0001 0.9023 -0.3130 -0.4110
10.9993 -3.0002 -4.0001 -0.0172 -0.0125 1.0046
-6.9995 6.0000 -3.0000 -0.7242 0.2863 -0.5895
-7.0009 -6.0001 -4.0000 0.5209 0.8713 0.0570
11.0005 4.0000 2.0000 -0.4576 -0.7934 0.3788
-12.9998 0.0001 1.0001 0.2070 0.4662 -0.8387
-6.9991 5.0002 5.0001 -0.1938 -0.3211 -0.9066
4.0010 6.0001 5.0000 -0.4325 -0.8262 -0.2859
-2.0011 -7.0002 -5.0000 0.5169 0.7840 0.4579
-7.0004 0.9999 -8.0001 -0.4474 0.9021 -0.1097
10.9999 -3.0000 4.0000 0.4051 -0.6619 0.6374
1.0006 0.0002 9.0001 0.4632 -0.7726 -0.3521
-10.9999 3.0000 -4.0000 -0.4051 0.6619 -0.6374
2.9992 -2.0002 -9.0001 -0.2943 0.6882 0.6962
4.0006 7.0000 -2.0001 -0.9101 -0.3000 -0.0146
10.9999 2.9998 -5.0001 -0.7189 -0.1832 0.7502
-0.9991 8.0001 -0.0000 -0.8534 -0.2938 -0.4614
-3.0009 -8.0000 0.0000 0.9008 0.4622 0.2174
5.9990 -7.0001 -3.0001 0.5276 0.2848 0.8539
